data_7108970
loop_
_publ_author_name
'Holger Braunschweig'
'Rudiger Bertermann'
'Alexander Damme'
'Thomas Kupfer'

_publ_section_title
;
 A dinuclear platinum complex featuring the diboran(4)-1,2-diyl ligand in
 a mu/2-bridging coordination mode
;
_journal_name_full Chem.Commun.
_journal_page_first 2439
_journal_paper_doi 10.1039/c3cc38686d
_journal_volume 49
_journal_year 2013
_chemical_formula_moiety 'C16 H42 B2 I2 N2 P2 Pt'
_chemical_formula_sum 'C16 H42 B2 I2 N2 P2 Pt'
_chemical_formula_weight 794.97
_chemical_name_common
;
?
;
_chemical_name_systematic
;
?
;
_space_group_IT_number 14
_symmetry_cell_setting monoclinic
_symmetry_space_group_name_Hall '-P 2ybc'
_symmetry_space_group_name_H-M 'P 1 21/c 1'
_atom_sites_solution_hydrogens geom
_atom_sites_solution_primary direct
_atom_sites_solution_secondary difmap
_audit_creation_method SHELXL-97
_cell_angle_alpha 90.00
_cell_angle_beta 113.295(10)
_cell_angle_gamma 90.00
_cell_formula_units_Z 4
_cell_length_a 16.868(15)
_cell_length_b 11.209(10)
_cell_length_c 16.361(14)
_cell_measurement_reflns_used 7783
_cell_measurement_temperature 173(2)
_cell_measurement_theta_max 25.95
_cell_measurement_theta_min 2.24
_cell_volume 2841(4)
_computing_cell_refinement 'Saint+ NT ver. 7.68A (Bruker AXS)'
_computing_data_collection 'Smart NT ver. 5.63 (Bruker AXS)'
_computing_data_reduction 'Saint+ NT ver. 7.68A (Bruker AXS)'
_computing_molecular_graphics 'XP ver. 5.1 (Bruker AXS, 1998)'
_computing_publication_material 'SHELXL-97 (Sheldrick, 2008)'
_computing_structure_refinement 'SHELXL-97 (Sheldrick, 1997)'
_computing_structure_solution 'SHELXS-97 (Sheldrick, 1990)'
_diffrn_ambient_temperature 173(2)
_diffrn_detector_area_resol_mean 8.333
_diffrn_measured_fraction_theta_full 0.992
_diffrn_measured_fraction_theta_max 0.988
_diffrn_measurement_device_type 'Bruker SMART-APEX'
_diffrn_measurement_method '\f and \w scans'
_diffrn_radiation_monochromator graphite
_diffrn_radiation_source 'sealed tube'
_diffrn_radiation_type MoK\a
_diffrn_radiation_wavelength 0.71073
_diffrn_reflns_av_R_equivalents 0.0516
_diffrn_reflns_av_sigmaI/netI 0.0399
_diffrn_reflns_limit_h_max 20
_diffrn_reflns_limit_h_min -20
_diffrn_reflns_limit_k_max 13
_diffrn_reflns_limit_k_min -13
_diffrn_reflns_limit_l_max 20
_diffrn_reflns_limit_l_min -20
_diffrn_reflns_number 27485
_diffrn_reflns_theta_full 26.00
_diffrn_reflns_theta_max 26.06
_diffrn_reflns_theta_min 1.31
_exptl_absorpt_coefficient_mu 7.228
_exptl_absorpt_correction_T_max 0.7453
_exptl_absorpt_correction_T_min 0.4823
_exptl_absorpt_correction_type multi-scan
_exptl_absorpt_process_details 'Sadabs 2008/1 (Bruker 2008)'
_exptl_crystal_colour colourless
_exptl_crystal_density_diffrn 1.858
_exptl_crystal_density_method 'not measured'
_exptl_crystal_description plate
_exptl_crystal_F_000 1504
_exptl_crystal_size_max 0.11
_exptl_crystal_size_mid 0.05
_exptl_crystal_size_min 0.04
_refine_diff_density_max 1.392
_refine_diff_density_min -0.893
_refine_diff_density_rms 0.142
_refine_ls_extinction_method none
_refine_ls_goodness_of_fit_ref 1.133
_refine_ls_hydrogen_treatment constr
_refine_ls_matrix_type full
_refine_ls_number_parameters 230
_refine_ls_number_reflns 5550
_refine_ls_number_restraints 0
_refine_ls_restrained_S_all 1.133
_refine_ls_R_factor_all 0.0443
_refine_ls_R_factor_gt 0.0374
_refine_ls_shift/su_max 0.001
_refine_ls_shift/su_mean 0.000
_refine_ls_structure_factor_coef Fsqd
_refine_ls_weighting_details 'calc w=1/[\s^2^(Fo^2^)+(0.0298P)^2^+3.4039P] where P=(Fo^2^+2Fc^2^)/3'
_refine_ls_weighting_scheme calc
_refine_ls_wR_factor_gt 0.0767
_refine_ls_wR_factor_ref 0.0793
_reflns_number_gt 4918
_reflns_number_total 5550
_reflns_threshold_expression >2sigma(I)
_cod_data_source_file c3cc38686d.txt
_cod_data_source_block CCDC-898501
_cod_original_sg_symbol_H-M 'P 21/c'
_cod_database_code 7108970

loop_
_symmetry_equiv_pos_as_xyz
'x, y, z'
'-x, y+1/2, -z+1/2'
'-x, -y, -z'
'x, -y-1/2, z-1/2'

loop_
_atom_site_label
_atom_site_type_symbol
_atom_site_fract_x
_atom_site_fract_y
_atom_site_fract_z
_atom_site_U_iso_or_equiv
_atom_site_adp_type
_atom_site_occupancy
_atom_site_symmetry_multiplicity
_atom_site_calc_flag
_atom_site_refinement_flags
Pt1 Pt 0.206891(15) 0.843953(19) 0.264057(15) 0.02581(8) Uani 1 1 d .
I1 I 0.11302(3) 0.87163(4) 0.37072(3) 0.04274(13) Uani 1 1 d .
P1 P 0.13305(11) 0.66918(14) 0.20948(11) 0.0303(3) Uani 1 1 d .
I2 I 0.45057(3) 0.80310(5) 0.40503(4) 0.06129(16) Uani 1 1 d .
P2 P 0.25882(11) 1.03698(14) 0.30413(11) 0.0332(4) Uani 1 1 d .
B1 B 0.2908(5) 0.8142(7) 0.2020(5) 0.0350(17) Uani 1 1 d .
N1 N 0.2791(4) 0.8547(5) 0.1169(4) 0.0377(13) Uani 1 1 d .
C11 C 0.1995(5) 0.9149(6) 0.0551(4) 0.0464(17) Uani 1 1 d .
H11A H 0.1587 0.9233 0.0839 0.070 Uiso 1 1 calc R
H11B H 0.1731 0.8671 0.0009 0.070 Uiso 1 1 calc R
H11C H 0.2142 0.9940 0.0398 0.070 Uiso 1 1 calc R
C12 C 0.3434(5) 0.8445(7) 0.0777(5) 0.059(2) Uani 1 1 d .
H12A H 0.3565 0.9240 0.0614 0.088 Uiso 1 1 calc R
H12B H 0.3204 0.7943 0.0244 0.088 Uiso 1 1 calc R
H12C H 0.3962 0.8084 0.1210 0.088 Uiso 1 1 calc R
B2 B 0.3793(5) 0.7311(7) 0.2674(5) 0.0387(18) Uani 1 1 d .
N2 N 0.4103(4) 0.6211(5) 0.2514(5) 0.0520(16) Uani 1 1 d .
C21 C 0.4765(5) 0.5444(7) 0.3160(7) 0.074(3) Uani 1 1 d .
H21A H 0.5239 0.5939 0.3558 0.111 Uiso 1 1 calc R
H21B H 0.4987 0.4883 0.2842 0.111 Uiso 1 1 calc R
H21C H 0.4508 0.4998 0.3510 0.111 Uiso 1 1 calc R
C22 C 0.3769(5) 0.5681(8) 0.1605(6) 0.069(3) Uani 1 1 d .
H22A H 0.3312 0.6191 0.1196 0.104 Uiso 1 1 calc R
H22B H 0.3535 0.4885 0.1621 0.104 Uiso 1 1 calc R
H22C H 0.4240 0.5618 0.1399 0.104 Uiso 1 1 calc R
C31 C 0.0159(4) 0.6933(7) 0.1577(5) 0.0515(19) Uani 1 1 d .
H31A H -0.0124 0.6164 0.1333 0.062 Uiso 1 1 calc R
H31B H -0.0040 0.7182 0.2045 0.062 Uiso 1 1 calc R
C32 C -0.0140(6) 0.7862(8) 0.0834(6) 0.084(3) Uani 1 1 d .
H32A H -0.0770 0.7932 0.0598 0.127 Uiso 1 1 calc R
H32B H 0.0037 0.7615 0.0356 0.127 Uiso 1 1 calc R
H32C H 0.0122 0.8635 0.1070 0.127 Uiso 1 1 calc R
C41 C 0.1454(5) 0.5547(6) 0.2942(4) 0.0449(18) Uani 1 1 d .
H41A H 0.1247 0.5875 0.3385 0.054 Uiso 1 1 calc R
H41B H 0.1086 0.4854 0.2653 0.054 Uiso 1 1 calc R
C42 C 0.2380(6) 0.5126(7) 0.3421(5) 0.064(2) Uani 1 1 d .
H42A H 0.2406 0.4520 0.3863 0.096 Uiso 1 1 calc R
H42B H 0.2746 0.5804 0.3721 0.096 Uiso 1 1 calc R
H42C H 0.2584 0.4782 0.2989 0.096 Uiso 1 1 calc R
C51 C 0.1580(5) 0.5887(6) 0.1250(5) 0.0475(19) Uani 1 1 d .
H51A H 0.1408 0.6399 0.0715 0.057 Uiso 1 1 calc R
H51B H 0.2214 0.5786 0.1479 0.057 Uiso 1 1 calc R
C52 C 0.1165(5) 0.4658(6) 0.0957(5) 0.0515(19) Uani 1 1 d .
H52A H 0.1352 0.4326 0.0508 0.077 Uiso 1 1 calc R
H52B H 0.0535 0.4739 0.0704 0.077 Uiso 1 1 calc R
H52C H 0.1343 0.4123 0.1473 0.077 Uiso 1 1 calc R
C61 C 0.1693(4) 1.1462(6) 0.2662(5) 0.0415(16) Uani 1 1 d .
H61A H 0.1334 1.1342 0.3010 0.050 Uiso 1 1 calc R
H61B H 0.1939 1.2276 0.2792 0.050 Uiso 1 1 calc R
C62 C 0.1119(5) 1.1382(7) 0.1683(5) 0.062(2) Uani 1 1 d .
H62A H 0.0662 1.1984 0.1534 0.093 Uiso 1 1 calc R
H62B H 0.0859 1.0586 0.1548 0.093 Uiso 1 1 calc R
H62C H 0.1464 1.1525 0.1330 0.093 Uiso 1 1 calc R
C71 C 0.3356(5) 1.0944(6) 0.2593(5) 0.0479(18) Uani 1 1 d .
H71A H 0.3856 1.0393 0.2783 0.057 Uiso 1 1 calc R
H71B H 0.3074 1.0898 0.1936 0.057 Uiso 1 1 calc R
C72 C 0.3708(6) 1.2210(7) 0.2838(7) 0.078(3) Uani 1 1 d .
H72A H 0.4109 1.2387 0.2554 0.117 Uiso 1 1 calc R
H72B H 0.4012 1.2273 0.3485 0.117 Uiso 1 1 calc R
H72C H 0.3229 1.2780 0.2631 0.117 Uiso 1 1 calc R
C81 C 0.3136(5) 1.0630(6) 0.4259(5) 0.0519(19) Uani 1 1 d .
H81A H 0.3026 0.9926 0.4564 0.062 Uiso 1 1 calc R
H81B H 0.3765 1.0654 0.4410 0.062 Uiso 1 1 calc R
C82 C 0.2907(6) 1.1730(8) 0.4659(5) 0.067(2) Uani 1 1 d .
H82A H 0.3247 1.1740 0.5303 0.101 Uiso 1 1 calc R
H82B H 0.2291 1.1715 0.4543 0.101 Uiso 1 1 calc R
H82C H 0.3036 1.2446 0.4391 0.101 Uiso 1 1 calc R

loop_
_atom_site_aniso_label
_atom_site_aniso_U_11
_atom_site_aniso_U_22
_atom_site_aniso_U_33
_atom_site_aniso_U_23
_atom_site_aniso_U_13
_atom_site_aniso_U_12
Pt1 0.02761(13) 0.02470(12) 0.02552(13) -0.00069(9) 0.01094(10) -0.00075(9)
I1 0.0596(3) 0.0359(2) 0.0471(3) 0.00019(19) 0.0364(2) 0.0032(2)
P1 0.0363(9) 0.0277(8) 0.0288(8) -0.0023(6) 0.0150(7) -0.0067(7)
I2 0.0450(3) 0.0714(4) 0.0535(3) -0.0039(3) 0.0045(3) 0.0061(3)
P2 0.0338(9) 0.0275(8) 0.0375(9) -0.0031(7) 0.0130(8) -0.0020(7)
B1 0.029(4) 0.036(4) 0.044(4) -0.014(3) 0.019(3) -0.011(3)
N1 0.041(3) 0.042(3) 0.033(3) -0.006(2) 0.017(3) -0.007(3)
C11 0.058(5) 0.047(4) 0.036(4) 0.003(3) 0.020(4) -0.005(4)
C12 0.062(5) 0.078(6) 0.056(5) -0.009(4) 0.045(4) -0.014(4)
B2 0.034(4) 0.039(4) 0.051(5) -0.004(4) 0.025(4) -0.006(3)
N2 0.043(4) 0.042(3) 0.078(5) -0.004(3) 0.031(4) 0.003(3)
C21 0.057(5) 0.049(5) 0.119(8) 0.019(5) 0.038(6) 0.018(4)
C22 0.061(6) 0.064(6) 0.096(7) -0.021(5) 0.046(5) 0.007(4)
C31 0.035(4) 0.056(5) 0.056(5) -0.012(4) 0.010(4) -0.012(3)
C32 0.050(5) 0.068(6) 0.087(7) 0.021(5) -0.024(5) -0.005(5)
C41 0.073(5) 0.032(4) 0.035(4) -0.001(3) 0.028(4) -0.004(3)
C42 0.089(7) 0.044(4) 0.049(5) 0.008(4) 0.016(5) 0.010(4)
C51 0.064(5) 0.046(4) 0.044(4) -0.019(3) 0.033(4) -0.019(4)
C52 0.069(5) 0.040(4) 0.049(4) -0.016(3) 0.028(4) -0.014(4)
C61 0.044(4) 0.033(4) 0.049(4) 0.000(3) 0.019(3) -0.002(3)
C62 0.060(5) 0.042(4) 0.065(6) 0.010(4) 0.006(4) 0.018(4)
C71 0.046(4) 0.041(4) 0.063(5) -0.007(4) 0.029(4) -0.010(3)
C72 0.075(6) 0.051(5) 0.133(9) -0.021(5) 0.068(7) -0.024(5)
C81 0.059(5) 0.043(4) 0.044(4) -0.015(3) 0.010(4) -0.004(4)
C82 0.072(6) 0.075(6) 0.044(5) -0.021(4) 0.012(4) 0.008(5)

loop_
_atom_type_symbol
_atom_type_description
_atom_type_scat_dispersion_real
_atom_type_scat_dispersion_imag
_atom_type_scat_source
C C 0.0033 0.0016 'International Tables Vol C Tables 4.2.6.8 and 6.1.1.4'
H H 0.0000 0.0000 'International Tables Vol C Tables 4.2.6.8 and 6.1.1.4'
B B 0.0013 0.0007 'International Tables Vol C Tables 4.2.6.8 and 6.1.1.4'
N N 0.0061 0.0033 'International Tables Vol C Tables 4.2.6.8 and 6.1.1.4'
P P 0.1023 0.0942 'International Tables Vol C Tables 4.2.6.8 and 6.1.1.4'
I I -0.4742 1.8119 'International Tables Vol C Tables 4.2.6.8 and 6.1.1.4'
Pt Pt -1.7033 8.3905 'International Tables Vol C Tables 4.2.6.8 and 6.1.1.4'

loop_
_geom_angle_atom_site_label_1
_geom_angle_atom_site_label_2
_geom_angle_atom_site_label_3
_geom_angle
B1 Pt1 P1 92.4(2)
B1 Pt1 P2 91.9(2)
P1 Pt1 P2 169.95(6)
B1 Pt1 I1 171.5(2)
P1 Pt1 I1 89.05(6)
P2 Pt1 I1 87.94(5)
C51 P1 C31 104.5(4)
C51 P1 C41 103.5(3)
C31 P1 C41 103.3(3)
C51 P1 Pt1 117.4(2)
C31 P1 Pt1 111.8(3)
C41 P1 Pt1 114.7(2)
C71 P2 C61 104.2(3)
C71 P2 C81 104.0(4)
C61 P2 C81 104.4(3)
C71 P2 Pt1 117.3(2)
C61 P2 Pt1 110.8(2)
C81 P2 Pt1 114.8(2)
N1 B1 B2 122.6(6)
N1 B1 Pt1 125.4(5)
B2 B1 Pt1 112.0(5)
B1 N1 C12 124.9(6)
B1 N1 C11 123.9(6)
C12 N1 C11 111.3(6)
N2 B2 B1 130.8(7)
N2 B2 I2 114.3(5)
B1 B2 I2 114.7(5)
B2 N2 C21 127.7(7)
B2 N2 C22 120.9(7)
C21 N2 C22 111.3(6)
C32 C31 P1 115.0(6)
C42 C41 P1 113.1(5)
C52 C51 P1 117.7(5)
C62 C61 P2 114.3(5)
C72 C71 P2 118.8(5)
C82 C81 P2 119.2(6)

loop_
_geom_bond_atom_site_label_1
_geom_bond_atom_site_label_2
_geom_bond_distance
Pt1 B1 2.069(7)
Pt1 P1 2.304(2)
Pt1 P2 2.329(2)
Pt1 I1 2.7990(18)
P1 C51 1.833(7)
P1 C31 1.836(7)
P1 C41 1.839(7)
I2 B2 2.242(8)
P2 C71 1.839(7)
P2 C61 1.850(7)
P2 C81 1.858(7)
B1 N1 1.402(10)
B1 B2 1.725(11)
N1 C12 1.467(8)
N1 C11 1.486(9)
B2 N2 1.404(9)
N2 C21 1.472(10)
N2 C22 1.491(10)
C31 C32 1.528(11)
C41 C42 1.520(11)
C51 C52 1.534(9)
C61 C62 1.512(10)
C71 C72 1.529(10)
C81 C82 1.515(10)

loop_
_geom_torsion_atom_site_label_1
_geom_torsion_atom_site_label_2
_geom_torsion_atom_site_label_3
_geom_torsion_atom_site_label_4
_geom_torsion
B1 Pt1 P1 C51 -9.6(4)
P2 Pt1 P1 C51 106.1(4)
I1 Pt1 P1 C51 178.7(3)
B1 Pt1 P1 C31 -130.5(4)
P2 Pt1 P1 C31 -14.7(5)
I1 Pt1 P1 C31 57.9(3)
B1 Pt1 P1 C41 112.3(4)
P2 Pt1 P1 C41 -132.0(4)
I1 Pt1 P1 C41 -59.4(3)
B1 Pt1 P2 C71 7.2(4)
P1 Pt1 P2 C71 -108.6(4)
I1 Pt1 P2 C71 178.7(3)
B1 Pt1 P2 C61 126.5(3)
P1 Pt1 P2 C61 10.7(4)
I1 Pt1 P2 C61 -62.0(3)
B1 Pt1 P2 C81 -115.5(4)
P1 Pt1 P2 C81 128.7(4)
I1 Pt1 P2 C81 56.0(3)
P1 Pt1 B1 N1 91.7(6)
P2 Pt1 B1 N1 -79.3(6)
P1 Pt1 B1 B2 -88.0(4)
P2 Pt1 B1 B2 101.0(4)
B2 B1 N1 C12 -7.5(10)
Pt1 B1 N1 C12 172.9(5)
B2 B1 N1 C11 173.1(6)
Pt1 B1 N1 C11 -6.6(9)
N1 B1 B2 N2 -58.2(10)
Pt1 B1 B2 N2 121.5(7)
N1 B1 B2 I2 127.4(6)
Pt1 B1 B2 I2 -52.9(5)
B1 B2 N2 C21 -167.5(7)
I2 B2 N2 C21 6.9(9)
B1 B2 N2 C22 12.8(11)
I2 B2 N2 C22 -172.8(5)
C51 P1 C31 C32 -72.1(7)
C41 P1 C31 C32 179.9(6)
Pt1 P1 C31 C32 55.9(7)
C51 P1 C41 C42 66.9(6)
C31 P1 C41 C42 175.7(5)
Pt1 P1 C41 C42 -62.3(5)
C31 P1 C51 C52 -61.9(7)
C41 P1 C51 C52 46.0(7)
Pt1 P1 C51 C52 173.5(5)
C71 P2 C61 C62 73.8(6)
C81 P2 C61 C62 -177.3(6)
Pt1 P2 C61 C62 -53.2(6)
C61 P2 C71 C72 56.9(7)
C81 P2 C71 C72 -52.2(7)
Pt1 P2 C71 C72 179.7(6)
C71 P2 C81 C82 97.4(7)
C61 P2 C81 C82 -11.5(8)
Pt1 P2 C81 C82 -133.0(6)
